data_9004492
loop_
_publ_author_name
'Basciano, L. C.'
'Peterson, R. C.'
'Roeder, P. L.'

_publ_section_title
;Description of schoenfliesite, MgSn(OH)6, and roxbyite, Cu1.72S, from a 1375
 BC shipwreck, and rietveld neutron-diffraction refinement of synthetic
 schoenfliesite, wickmanite, MnSn(OH)6, and burtite, CaSn(OH)6 Locality: a
 1375 BC shipwreck
;
_journal_name_full 'The Canadian Mineralogist'
_journal_page_first 1203
_journal_page_last 1210
_journal_volume 36
_journal_year 1998
_chemical_compound_source 'a 1375 BC shipwreck'
_chemical_formula_sum 'Ca H6 O6 Sn'
_chemical_name_mineral Burtite
_space_group_IT_number 201
_symmetry_space_group_name_Hall '-P 2ab 2bc 3'
_symmetry_space_group_name_H-M 'P n -3 :2'
_cell_angle_alpha 90
_cell_angle_beta 90
_cell_angle_gamma 90
_cell_length_a 8.1221
_cell_length_b 8.1221
_cell_length_c 8.1221
_cell_formula_units_Z 4
_cell_volume 535.803
_database_code_amcsd 0005567
_exptl_crystal_density_diffrn 3.233
_cod_original_sg_symbol_H-M 'P n 3'
_cod_original_formula_sum 'Ca Sn H6 O6'
_cod_database_code 9004492

loop_
_space_group_symop_operation_xyz
x,y,z
1/2+z,1/2+x,-y
1/2+z,-x,1/2+y
-z,1/2+x,1/2+y
-z,-x,-y
y,1/2-z,1/2-x
1/2-y,1/2-z,x
1/2-y,z,1/2-x
y,z,x
1/2+x,-y,1/2+z
-x,1/2+y,1/2+z
1/2+x,1/2+y,-z
-x,-y,-z
1/2-z,1/2-x,y
1/2-z,x,1/2-y
z,1/2-x,1/2-y
z,x,y
-y,1/2+z,1/2+x
1/2+y,1/2+z,-x
1/2+y,-z,1/2+x
-y,-z,-x
1/2-x,y,1/2-z
x,1/2-y,1/2-z
1/2-x,1/2-y,z

loop_
_atom_site_label
_atom_site_fract_x
_atom_site_fract_y
_atom_site_fract_z
_atom_site_occupancy
Ca 0.00000 0.00000 0.00000 1.00000
Sn 0.50000 0.50000 0.50000 1.00000
H1 -0.03460 0.20110 0.28690 0.50000
H2 -0.18050 0.06380 0.30260 0.50000
O -0.06630 0.07870 0.26940 1.00000

loop_
_cod_related_entry_id
_cod_related_entry_database
_cod_related_entry_code
1 AMCSD 0005567
